data_4101459
loop_
_publ_author_name
'Deng, Liang'
'Chan, Hoi-Shan'
'Xie, Zuowei'

_publ_section_title
;
 Synthesis, structure, and reactivity of 13-vertex carboranes and
 14-vertex metallacarboranes.
;
_journal_issue 15
_journal_name_full 'Journal of the American Chemical Society'
_journal_page_first 5219
_journal_page_last 5230
_journal_paper_doi 10.1021/ja0605772
_journal_volume 128
_journal_year 2006
_chemical_formula_sum 'C25 H57 B11 Ca O5'
_chemical_formula_weight 596.70
_chemical_name_systematic
; 
 ? 
;
_space_group_IT_number 14
_symmetry_cell_setting monoclinic
_symmetry_space_group_name_Hall '-P 2ybc'
_symmetry_space_group_name_H-M 'P 1 21/c 1'
_atom_sites_solution_hydrogens geom
_atom_sites_solution_primary direct
_atom_sites_solution_secondary difmap
_audit_creation_method SHELXL-97
_cell_angle_alpha 90.00
_cell_angle_beta 92.9670(10)
_cell_angle_gamma 90.00
_cell_formula_units_Z 4
_cell_length_a 9.8243(8)
_cell_length_b 19.2794(15)
_cell_length_c 18.2812(15)
_cell_measurement_reflns_used 2141
_cell_measurement_temperature 293(2)
_cell_measurement_theta_max 19.10
_cell_measurement_theta_min 2.33
_cell_volume 3457.9(5)
_computing_cell_refinement 'Bruker SMART'
_computing_data_collection 'Bruker SMART'
_computing_data_reduction 'Bruker SAINT'
_computing_molecular_graphics 'Bruker SHELXTL'
_computing_publication_material 'Bruker SHELXTL'
_computing_structure_refinement 'SHELXL-97 (Sheldrick, 1997)'
_computing_structure_solution 'SHELXS-97 (Sheldrick, 1990)'
_diffrn_ambient_temperature 293(2)
_diffrn_measured_fraction_theta_full 0.999
_diffrn_measured_fraction_theta_max 0.999
_diffrn_measurement_device_type 'CCD area detector'
_diffrn_measurement_method 'phi and omega scans'
_diffrn_radiation_monochromator graphite
_diffrn_radiation_source 'fine-focus sealed tube'
_diffrn_radiation_type MoK\a
_diffrn_radiation_wavelength 0.71073
_diffrn_reflns_av_R_equivalents 0.0524
_diffrn_reflns_av_sigmaI/netI 0.0710
_diffrn_reflns_limit_h_max 11
_diffrn_reflns_limit_h_min -11
_diffrn_reflns_limit_k_max 22
_diffrn_reflns_limit_k_min -22
_diffrn_reflns_limit_l_max 21
_diffrn_reflns_limit_l_min -17
_diffrn_reflns_number 18699
_diffrn_reflns_theta_full 25.00
_diffrn_reflns_theta_max 25.00
_diffrn_reflns_theta_min 2.08
_exptl_absorpt_coefficient_mu 0.214
_exptl_absorpt_correction_T_max 1.0000
_exptl_absorpt_correction_T_min 0.9485
_exptl_absorpt_correction_type sadabs
_exptl_crystal_colour colorless
_exptl_crystal_density_diffrn 1.146
_exptl_crystal_density_meas 0
_exptl_crystal_density_method 'not measured'
_exptl_crystal_description prism
_exptl_crystal_F_000 1288
_exptl_crystal_size_max 0.25
_exptl_crystal_size_mid 0.20
_exptl_crystal_size_min 0.15
_refine_diff_density_max 0.290
_refine_diff_density_min -0.274
_refine_diff_density_rms 0.048
_refine_ls_extinction_method none
_refine_ls_goodness_of_fit_ref 1.023
_refine_ls_hydrogen_treatment riding
_refine_ls_matrix_type full
_refine_ls_number_parameters 380
_refine_ls_number_reflns 6090
_refine_ls_number_restraints 0
_refine_ls_restrained_S_all 1.023
_refine_ls_R_factor_all 0.1078
_refine_ls_R_factor_gt 0.0584
_refine_ls_shift/su_max 0.001
_refine_ls_shift/su_mean 0.000
_refine_ls_structure_factor_coef Fsqd
_refine_ls_weighting_details 'calc w=1/[\s^2^(Fo^2^)+(0.0865P)^2^+1.0708P] where P=(Fo^2^+2Fc^2^)/3'
_refine_ls_weighting_scheme calc
_refine_ls_wR_factor_gt 0.1503
_refine_ls_wR_factor_ref 0.1783
_reflns_number_gt 3604
_reflns_number_total 6090
_reflns_threshold_expression >2sigma(I)
_cod_data_source_file ja0605772si20060125_040455.cif
_cod_data_source_block 17
_cod_original_sg_symbol_H-M P2(1)/c
_cod_database_code 4101459

loop_
_symmetry_equiv_pos_as_xyz
'x, y, z'
'-x, y+1/2, -z+1/2'
'-x, -y, -z'
'x, -y-1/2, z-1/2'

loop_
_atom_site_label
_atom_site_type_symbol
_atom_site_fract_x
_atom_site_fract_y
_atom_site_fract_z
_atom_site_U_iso_or_equiv
_atom_site_adp_type
_atom_site_occupancy
_atom_site_symmetry_multiplicity
_atom_site_calc_flag
_atom_site_refinement_flags
Ca1 Ca 0.54938(6) 0.78602(3) 0.09971(3) 0.0381(2) Uani 1 1 d .
B3 B 0.2019(4) 0.9142(2) 0.1724(2) 0.0554(11) Uani 1 1 d .
H3 H 0.1079 0.8887 0.1510 0.067 Uiso 1 1 calc R
B8 B 0.3471(4) 0.85360(18) 0.1967(2) 0.0424(9) Uani 1 1 d .
H8 H 0.3204 0.8029 0.1724 0.051 Uiso 1 1 calc R
B4 B 0.2983(4) 0.8524(2) 0.2938(2) 0.0522(10) Uani 1 1 d .
H4 H 0.2310 0.8091 0.3069 0.063 Uiso 1 1 calc R
B6 B 0.3528(5) 0.9971(2) 0.2790(2) 0.0556(11) Uani 1 1 d .
H6 H 0.3294 1.0464 0.3060 0.055(9) Uiso 1 1 d R
B7 B 0.2792(5) 0.9996(2) 0.1852(2) 0.0596(12) Uani 1 1 d .
H7 H 0.2437 1.0485 0.1599 0.072 Uiso 1 1 calc R
B12 B 0.3609(4) 0.9303(2) 0.1400(2) 0.0499(10) Uani 1 1 d .
H12 H 0.3664 0.9275 0.0801 0.060 Uiso 1 1 calc R
B13 B 0.5034(4) 0.90397(18) 0.1949(2) 0.0442(9) Uani 1 1 d .
H13 H 0.5947 0.8873 0.1672 0.053 Uiso 1 1 calc R
B9 B 0.4662(4) 0.8605(2) 0.2757(2) 0.0501(10) Uani 1 1 d .
H9 H 0.5322 0.8173 0.2946 0.060 Uiso 1 1 calc R
B5 B 0.3979(5) 0.9216(2) 0.3369(2) 0.0601(12) Uani 1 1 d .
H5 H 0.4281 0.9272 0.3954 0.072 Uiso 1 1 calc R
B10 B 0.5159(4) 0.9499(2) 0.2768(2) 0.0568(11) Uani 1 1 d .
H10 H 0.6135 0.9687 0.3015 0.068 Uiso 1 1 calc R
B11 B 0.4520(5) 0.9910(2) 0.1964(2) 0.0552(11) Uani 1 1 d .
H11 H 0.5124 1.0335 0.1744 0.066 Uiso 1 1 calc R
C1 C 0.2349(4) 0.92443(17) 0.31210(18) 0.0519(9) Uani 1 1 d .
C2 C 0.1790(4) 0.96046(18) 0.24153(19) 0.0533(9) Uani 1 1 d .
C3 C 0.0491(4) 0.9970(2) 0.2617(3) 0.0840(14) Uani 1 1 d .
H3A H 0.0651 1.0463 0.2682 0.101 Uiso 1 1 calc R
H3B H -0.0223 0.9905 0.2237 0.101 Uiso 1 1 calc R
C4 C 0.0101(5) 0.9649(3) 0.3313(3) 0.1062(18) Uani 1 1 d .
H4A H -0.0359 0.9987 0.3607 0.127 Uiso 1 1 calc R
H4B H -0.0516 0.9264 0.3212 0.127 Uiso 1 1 calc R
C5 C 0.1343(5) 0.9404(2) 0.3708(2) 0.0823(14) Uani 1 1 d .
H5A H 0.1157 0.8990 0.3988 0.099 Uiso 1 1 calc R
H5B H 0.1706 0.9758 0.4040 0.099 Uiso 1 1 calc R
O1 O 0.4492(3) 0.67680(11) 0.13176(13) 0.0567(7) Uani 1 1 d .
C6 C 0.3916(4) 0.65915(19) 0.2006(2) 0.0648(11) Uani 1 1 d .
H6A H 0.3802 0.7002 0.2303 0.078 Uiso 1 1 calc R
H6B H 0.4491 0.6263 0.2279 0.078 Uiso 1 1 calc R
C7 C 0.2557(5) 0.6273(3) 0.1782(3) 0.0926(15) Uani 1 1 d .
H7A H 0.2318 0.5917 0.2128 0.111 Uiso 1 1 calc R
H7B H 0.1846 0.6623 0.1760 0.111 Uiso 1 1 calc R
C8 C 0.2734(5) 0.5967(2) 0.1040(3) 0.0867(14) Uani 1 1 d .
H8A H 0.2032 0.6133 0.0690 0.104 Uiso 1 1 calc R
H8B H 0.2693 0.5465 0.1058 0.104 Uiso 1 1 calc R
C9 C 0.4124(4) 0.62077(19) 0.0834(2) 0.0687(11) Uani 1 1 d .
H9A H 0.4781 0.5833 0.0891 0.082 Uiso 1 1 calc R
H9B H 0.4094 0.6363 0.0328 0.082 Uiso 1 1 calc R
O2 O 0.3878(3) 0.79066(13) -0.00235(13) 0.0652(7) Uani 1 1 d .
C10 C 0.2483(5) 0.7734(4) 0.0031(3) 0.130(3) Uani 1 1 d .
H10A H 0.2386 0.7234 0.0047 0.156 Uiso 1 1 calc R
H10B H 0.2162 0.7921 0.0484 0.156 Uiso 1 1 calc R
C11 C 0.1702(6) 0.7992(4) -0.0547(3) 0.133(2) Uani 1 1 d .
H11A H 0.1001 0.8294 -0.0372 0.159 Uiso 1 1 calc R
H11B H 0.1262 0.7614 -0.0819 0.159 Uiso 1 1 calc R
C12 C 0.2593(7) 0.8382(3) -0.1025(3) 0.1044(18) Uani 1 1 d .
H12A H 0.2496 0.8215 -0.1525 0.125 Uiso 1 1 calc R
H12B H 0.2379 0.8873 -0.1019 0.125 Uiso 1 1 calc R
C13 C 0.3962(5) 0.8257(3) -0.0716(3) 0.1077(18) Uani 1 1 d .
H13A H 0.4462 0.7973 -0.1048 0.129 Uiso 1 1 calc R
H13B H 0.4441 0.8693 -0.0646 0.129 Uiso 1 1 calc R
O3 O 0.6763(2) 0.70378(11) 0.02730(12) 0.0525(6) Uani 1 1 d .
C14 C 0.6543(4) 0.6910(2) -0.0503(2) 0.0673(11) Uani 1 1 d .
H14A H 0.6667 0.7333 -0.0778 0.081 Uiso 1 1 calc R
H14B H 0.5627 0.6738 -0.0612 0.081 Uiso 1 1 calc R
C15 C 0.7548(7) 0.6391(4) -0.0692(3) 0.139(3) Uani 1 1 d .
H15A H 0.7113 0.6028 -0.0986 0.167 Uiso 1 1 calc R
H15B H 0.8247 0.6604 -0.0973 0.167 Uiso 1 1 calc R
C16 C 0.8118(9) 0.6119(4) -0.0061(3) 0.181(4) Uani 1 1 d .
H16A H 0.9100 0.6099 -0.0090 0.217 Uiso 1 1 calc R
H16B H 0.7784 0.5651 0.0004 0.217 Uiso 1 1 calc R
C17 C 0.7771(5) 0.6548(2) 0.0559(2) 0.0834(14) Uani 1 1 d .
H17A H 0.7400 0.6265 0.0940 0.100 Uiso 1 1 calc R
H17B H 0.8570 0.6789 0.0762 0.100 Uiso 1 1 calc R
O4 O 0.6848(2) 0.86486(11) 0.03011(13) 0.0569(7) Uani 1 1 d .
C18 C 0.8093(4) 0.8524(2) -0.0048(3) 0.0810(14) Uani 1 1 d .
H18A H 0.7903 0.8403 -0.0558 0.097 Uiso 1 1 calc R
H18B H 0.8582 0.8142 0.0190 0.097 Uiso 1 1 calc R
C19 C 0.8924(4) 0.9163(2) 0.0006(3) 0.0750(12) Uani 1 1 d .
H19A H 0.9209 0.9303 -0.0472 0.090 Uiso 1 1 calc R
H19B H 0.9728 0.9093 0.0329 0.090 Uiso 1 1 calc R
C20 C 0.8005(5) 0.9698(2) 0.0314(3) 0.0794(13) Uani 1 1 d .
H20A H 0.8241 0.9781 0.0828 0.095 Uiso 1 1 calc R
H20B H 0.8059 1.0133 0.0049 0.095 Uiso 1 1 calc R
C21 C 0.6624(4) 0.93883(19) 0.0213(3) 0.0752(13) Uani 1 1 d .
H21A H 0.6027 0.9562 0.0578 0.090 Uiso 1 1 calc R
H21B H 0.6223 0.9492 -0.0271 0.090 Uiso 1 1 calc R
O5 O 0.7347(2) 0.76029(12) 0.18599(13) 0.0529(6) Uani 1 1 d .
C22 C 0.8426(5) 0.8089(2) 0.2039(3) 0.0990(17) Uani 1 1 d .
H22A H 0.8102 0.8459 0.2345 0.119 Uiso 1 1 calc R
H22B H 0.8761 0.8291 0.1597 0.119 Uiso 1 1 calc R
C23 C 0.9508(6) 0.7695(3) 0.2433(4) 0.131(2) Uani 1 1 d .
H23A H 1.0216 0.7574 0.2105 0.157 Uiso 1 1 calc R
H23B H 0.9911 0.7968 0.2834 0.157 Uiso 1 1 calc R
C24 C 0.8885(6) 0.7077(3) 0.2709(3) 0.1119(19) Uani 1 1 d .
H24A H 0.8929 0.7081 0.3241 0.134 Uiso 1 1 calc R
H24B H 0.9353 0.6667 0.2545 0.134 Uiso 1 1 calc R
C25 C 0.7437(4) 0.70761(19) 0.2420(2) 0.0617(10) Uani 1 1 d .
H25A H 0.7192 0.6626 0.2215 0.074 Uiso 1 1 calc R
H25B H 0.6831 0.7183 0.2807 0.074 Uiso 1 1 calc R

loop_
_atom_site_aniso_label
_atom_site_aniso_U_11
_atom_site_aniso_U_22
_atom_site_aniso_U_33
_atom_site_aniso_U_23
_atom_site_aniso_U_13
_atom_site_aniso_U_12
Ca1 0.0404(4) 0.0358(3) 0.0384(4) 0.0003(3) 0.0051(3) -0.0023(3)
B3 0.047(2) 0.056(2) 0.063(3) 0.005(2) 0.005(2) 0.005(2)
B8 0.044(2) 0.0362(19) 0.047(2) -0.0056(17) 0.0052(17) -0.0013(17)
B4 0.060(3) 0.045(2) 0.053(2) 0.0075(19) 0.016(2) 0.003(2)
B6 0.073(3) 0.034(2) 0.060(3) -0.0050(19) 0.012(2) 0.000(2)
B7 0.075(3) 0.046(2) 0.060(3) 0.017(2) 0.016(2) 0.011(2)
B12 0.059(3) 0.052(2) 0.039(2) 0.0029(18) 0.0107(19) 0.002(2)
B13 0.044(2) 0.039(2) 0.050(2) -0.0109(17) 0.0089(18) -0.0005(17)
B9 0.057(3) 0.042(2) 0.050(2) 0.0009(18) -0.003(2) 0.0126(19)
B5 0.072(3) 0.060(3) 0.048(3) -0.002(2) -0.003(2) 0.012(2)
B10 0.050(3) 0.051(2) 0.068(3) -0.015(2) -0.005(2) -0.001(2)
B11 0.067(3) 0.036(2) 0.065(3) 0.0001(19) 0.021(2) -0.0053(19)
C1 0.061(2) 0.050(2) 0.046(2) 0.0057(16) 0.0174(17) 0.0086(17)
C2 0.049(2) 0.054(2) 0.058(2) 0.0071(17) 0.0121(17) 0.0172(17)
C3 0.071(3) 0.080(3) 0.103(4) 0.010(3) 0.031(3) 0.033(2)
C4 0.078(3) 0.129(4) 0.116(4) 0.007(3) 0.051(3) 0.028(3)
C5 0.102(4) 0.073(3) 0.077(3) -0.002(2) 0.048(3) 0.015(3)
O1 0.0723(17) 0.0414(13) 0.0582(15) -0.0028(11) 0.0204(13) -0.0129(12)
C6 0.085(3) 0.047(2) 0.064(3) 0.0094(19) 0.022(2) -0.005(2)
C7 0.065(3) 0.092(3) 0.124(4) 0.008(3) 0.033(3) -0.007(3)
C8 0.084(3) 0.074(3) 0.101(4) 0.011(3) -0.001(3) -0.027(3)
C9 0.078(3) 0.049(2) 0.080(3) -0.016(2) 0.015(2) -0.014(2)
O2 0.0709(18) 0.0737(17) 0.0497(15) 0.0056(13) -0.0092(13) -0.0045(14)
C10 0.082(4) 0.192(7) 0.111(4) 0.060(4) -0.044(3) -0.056(4)
C11 0.079(4) 0.231(8) 0.087(4) 0.002(5) -0.001(3) 0.066(4)
C12 0.155(5) 0.086(3) 0.069(3) 0.004(3) -0.024(4) 0.047(3)
C13 0.101(4) 0.154(5) 0.067(3) 0.038(3) -0.009(3) -0.014(4)
O3 0.0665(16) 0.0493(13) 0.0426(14) -0.0055(11) 0.0096(11) 0.0045(12)
C14 0.074(3) 0.076(3) 0.053(2) -0.017(2) 0.007(2) 0.000(2)
C15 0.142(5) 0.186(6) 0.088(4) -0.066(4) -0.007(4) 0.084(5)
C16 0.319(11) 0.157(6) 0.069(4) -0.001(4) 0.040(5) 0.160(7)
C17 0.107(4) 0.082(3) 0.062(3) 0.003(2) 0.011(2) 0.050(3)
O4 0.0576(16) 0.0465(14) 0.0689(16) 0.0132(12) 0.0266(13) 0.0025(11)
C18 0.073(3) 0.067(3) 0.107(4) 0.000(2) 0.050(3) -0.007(2)
C19 0.054(3) 0.079(3) 0.092(3) 0.022(2) -0.001(2) -0.013(2)
C20 0.095(3) 0.055(2) 0.088(3) 0.005(2) -0.001(3) -0.010(2)
C21 0.074(3) 0.057(2) 0.098(3) 0.028(2) 0.040(2) 0.015(2)
O5 0.0504(15) 0.0478(13) 0.0592(16) -0.0007(11) -0.0083(12) 0.0019(11)
C22 0.075(3) 0.079(3) 0.139(5) 0.024(3) -0.040(3) -0.023(3)
C23 0.072(4) 0.110(5) 0.204(7) 0.024(4) -0.049(4) -0.009(3)
C24 0.094(4) 0.107(4) 0.129(5) 0.027(3) -0.048(4) 0.004(3)
C25 0.068(3) 0.055(2) 0.062(2) 0.0025(19) -0.004(2) 0.008(2)

loop_
_atom_type_symbol
_atom_type_description
_atom_type_scat_dispersion_real
_atom_type_scat_dispersion_imag
_atom_type_scat_source
C C 0.0033 0.0016 'International Tables Vol C Tables 4.2.6.8 and 6.1.1.4'
H H 0.0000 0.0000 'International Tables Vol C Tables 4.2.6.8 and 6.1.1.4'
B B 0.0013 0.0007 'International Tables Vol C Tables 4.2.6.8 and 6.1.1.4'
O O 0.0106 0.0060 'International Tables Vol C Tables 4.2.6.8 and 6.1.1.4'
Ca Ca 0.2262 0.3064 'International Tables Vol C Tables 4.2.6.8 and 6.1.1.4'

loop_
_geom_angle_atom_site_label_1
_geom_angle_atom_site_label_2
_geom_angle_atom_site_label_3
_geom_angle
O2 Ca1 O5 166.64(9)
O2 Ca1 O1 87.67(9)
O5 Ca1 O1 88.00(9)
O2 Ca1 O4 85.82(9)
O5 Ca1 O4 93.22(9)
O1 Ca1 O4 156.62(8)
O2 Ca1 O3 86.46(9)
O5 Ca1 O3 80.27(8)
O1 Ca1 O3 77.95(8)
O4 Ca1 O3 79.25(8)
O2 Ca1 B13 108.67(10)
O5 Ca1 B13 84.53(10)
O1 Ca1 B13 117.34(9)
O4 Ca1 B13 86.00(9)
O3 Ca1 B13 158.10(10)
O2 Ca1 B8 90.67(10)
O5 Ca1 B8 101.71(9)
O1 Ca1 B8 86.85(9)
O4 Ca1 B8 115.63(9)
O3 Ca1 B8 164.62(9)
B13 Ca1 B8 35.60(10)
C2 B3 B12 110.1(3)
C2 B3 B7 57.4(2)
B12 B3 B7 60.2(2)
C2 B3 B8 107.6(3)
B12 B3 B8 60.3(2)
B7 B3 B8 103.0(3)
B12 B8 B9 109.3(3)
B12 B8 B13 57.8(2)
B9 B8 B13 57.7(2)
B12 B8 B4 125.8(3)
B9 B8 B4 55.3(2)
B13 B8 B4 106.5(3)
B12 B8 B3 55.7(2)
B9 B8 B3 126.3(3)
B13 B8 B3 107.2(3)
B4 B8 B3 90.1(2)
B12 B8 Ca1 86.87(18)
B9 B8 Ca1 94.71(19)
B13 B8 Ca1 68.81(16)
B4 B8 Ca1 139.7(2)
B3 B8 Ca1 130.0(2)
C1 B4 B9 111.1(3)
C1 B4 B5 57.7(2)
B9 B4 B5 60.7(2)
C1 B4 B8 108.6(3)
B9 B4 B8 61.0(2)
B5 B4 B8 104.2(3)
B7 B6 B5 129.1(3)
B7 B6 B11 55.4(2)
B5 B6 B11 107.4(3)
B7 B6 B10 107.1(3)
B5 B6 B10 55.8(2)
B11 B6 B10 56.9(2)
B7 B6 C1 95.6(3)
B5 B6 C1 51.5(2)
B11 B6 C1 124.0(3)
B10 B6 C1 100.6(2)
B7 B6 C2 51.6(2)
B5 B6 C2 95.5(3)
B11 B6 C2 100.4(3)
B10 B6 C2 124.2(3)
C1 B6 C2 46.86(17)
C2 B7 B11 120.3(3)
C2 B7 B12 104.2(3)
B11 B7 B12 61.0(2)
C2 B7 B3 53.6(2)
B11 B7 B3 109.4(3)
B12 B7 B3 57.2(2)
C2 B7 B6 67.7(2)
B11 B7 B6 62.7(3)
B12 B7 B6 104.5(3)
B3 B7 B6 103.8(3)
B3 B12 B13 117.4(3)
B3 B12 B11 110.9(3)
B13 B12 B11 59.6(2)
B3 B12 B7 62.5(2)
B13 B12 B7 108.4(3)
B11 B12 B7 57.4(2)
B3 B12 B8 64.0(2)
B13 B12 B8 61.2(2)
B11 B12 B8 104.8(3)
B7 B12 B8 107.2(3)
B10 B13 B9 61.7(2)
B10 B13 B11 60.4(2)
B9 B13 B11 111.8(3)
B10 B13 B12 111.3(3)
B9 B13 B12 115.2(3)
B11 B13 B12 60.7(2)
B10 B13 B8 106.1(3)
B9 B13 B8 61.1(2)
B11 B13 B8 105.5(3)
B12 B13 B8 61.0(2)
B10 B13 Ca1 155.0(2)
B9 B13 Ca1 100.1(2)
B11 B13 Ca1 144.2(2)
B12 B13 Ca1 91.59(19)
B8 B13 Ca1 75.59(16)
B4 B9 B13 116.9(3)
B4 B9 B5 62.5(2)
B13 B9 B5 108.4(3)
B4 B9 B10 110.6(3)
B13 B9 B10 58.8(2)
B5 B9 B10 57.8(2)
B4 B9 B8 63.8(2)
B13 B9 B8 61.2(2)
B5 B9 B8 107.5(3)
B10 B9 B8 104.1(3)
C1 B5 B10 119.5(3)
C1 B5 B9 104.0(3)
B10 B5 B9 61.4(2)
C1 B5 B4 53.6(2)
B10 B5 B4 108.8(3)
B9 B5 B4 56.7(2)
C1 B5 B6 67.2(2)
B10 B5 B6 62.2(2)
B9 B5 B6 104.5(3)
B4 B5 B6 103.0(3)
B5 B10 B13 111.6(3)
B5 B10 B11 116.9(3)
B13 B10 B11 60.2(2)
B5 B10 B9 60.8(2)
B13 B10 B9 59.5(2)
B11 B10 B9 109.8(3)
B5 B10 B6 61.9(2)
B13 B10 B6 104.3(3)
B11 B10 B6 61.5(2)
B9 B10 B6 103.8(3)
B7 B11 B13 112.1(3)
B7 B11 B10 117.0(3)
B13 B11 B10 59.4(2)
B7 B11 B12 61.6(2)
B13 B11 B12 59.7(2)
B10 B11 B12 109.7(3)
B7 B11 B6 61.8(2)
B13 B11 B6 103.9(3)
B10 B11 B6 61.6(2)
B12 B11 B6 104.3(3)
C5 C1 C2 106.4(3)
C5 C1 B4 127.5(3)
C2 C1 B4 110.4(3)
C5 C1 B5 118.0(3)
C2 C1 B5 123.1(3)
B4 C1 B5 68.7(3)
C5 C1 B6 119.5(3)
C2 C1 B6 66.8(2)
B4 C1 B6 108.9(3)
B5 C1 B6 61.2(2)
C3 C2 C1 105.8(3)
C3 C2 B3 128.0(4)
C1 C2 B3 110.9(3)
C3 C2 B7 118.5(3)
C1 C2 B7 122.1(3)
B3 C2 B7 69.0(3)
C3 C2 B6 118.7(3)
C1 C2 B6 66.4(2)
B3 C2 B6 109.3(3)
B7 C2 B6 60.6(2)
C4 C3 C2 105.8(3)
C5 C4 C3 108.2(4)
C4 C5 C1 105.7(4)
C9 O1 C6 105.2(3)
C9 O1 Ca1 127.1(2)
C6 O1 Ca1 126.9(2)
O1 C6 C7 104.0(3)
C8 C7 C6 105.2(3)
C7 C8 C9 104.8(3)
O1 C9 C8 106.3(3)
C10 O2 C13 105.7(3)
C10 O2 Ca1 122.8(3)
C13 O2 Ca1 129.7(3)
C11 C10 O2 111.4(5)
C10 C11 C12 108.5(5)
C13 C12 C11 104.5(4)
O2 C13 C12 109.0(4)
C14 O3 C17 108.0(3)
C14 O3 Ca1 126.0(2)
C17 O3 Ca1 125.8(2)
O3 C14 C15 106.3(4)
C16 C15 C14 108.5(4)
C15 C16 C17 109.8(4)
O3 C17 C16 105.8(4)
C18 O4 C21 104.1(3)
C18 O4 Ca1 129.4(2)
C21 O4 Ca1 126.2(2)
O4 C18 C19 108.2(3)
C18 C19 C20 104.9(3)
C21 C20 C19 103.9(3)
O4 C21 C20 104.4(3)
C22 O5 C25 106.2(3)
C22 O5 Ca1 122.7(2)
C25 O5 Ca1 129.0(2)
O5 C22 C23 106.4(4)
C24 C23 C22 106.9(4)
C23 C24 C25 106.9(4)
O5 C25 C24 105.8(3)

loop_
_geom_bond_atom_site_label_1
_geom_bond_atom_site_label_2
_geom_bond_distance
Ca1 O2 2.388(3)
Ca1 O5 2.399(2)
Ca1 O1 2.410(2)
Ca1 O4 2.424(2)
Ca1 O3 2.448(2)
Ca1 B13 2.913(4)
Ca1 B8 3.025(4)
B3 C2 1.572(6)
B3 B12 1.727(6)
B3 B7 1.823(6)
B3 B8 1.879(6)
B8 B12 1.815(5)
B8 B9 1.816(6)
B8 B13 1.818(5)
B8 B4 1.862(5)
B4 C1 1.565(5)
B4 B9 1.706(6)
B4 B5 1.811(6)
B6 B7 1.828(6)
B6 B5 1.840(6)
B6 B11 1.843(6)
B6 B10 1.845(6)
B6 C1 1.935(5)
B6 C2 1.941(6)
B7 C2 1.644(5)
B7 B11 1.707(6)
B7 B12 1.784(6)
B12 B13 1.755(6)
B12 B11 1.772(6)
B13 B10 1.740(5)
B13 B9 1.753(6)
B13 B11 1.753(5)
B9 B5 1.780(6)
B9 B10 1.791(6)
B5 C1 1.643(6)
B5 B10 1.725(6)
B10 B11 1.757(6)
C1 C5 1.527(5)
C1 C2 1.541(5)
C2 C3 1.520(5)
C3 C4 1.482(6)
C4 C5 1.464(7)
O1 C9 1.431(4)
O1 C6 1.446(4)
C6 C7 1.507(6)
C7 C8 1.498(6)
C8 C9 1.509(6)
O2 C10 1.419(5)
O2 C13 1.440(5)
C10 C11 1.367(7)
C11 C12 1.474(8)
C12 C13 1.451(7)
O3 C14 1.445(4)
O3 C17 1.447(4)
C14 C15 1.459(6)
C15 C16 1.359(7)
C16 C17 1.459(6)
O4 C18 1.428(4)
O4 C21 1.451(4)
C18 C19 1.479(5)
C19 C20 1.499(6)
C20 C21 1.485(6)
O5 C22 1.440(5)
O5 C25 1.442(4)
C22 C23 1.464(6)
C23 C24 1.443(7)
C24 C25 1.491(6)
